data_2010033
loop_
_publ_author_name
'Alok K. Mukherjee'
'Anuradha Mukhopadhaya'
'Monika Mukherjee'
'Siddhartha Ray'

_publ_section_title
;
 Two mononuclear tetraphenylphosphonium oxochromium complexes:
 (PPh~4~)[Cr^V^O~3~(H~2~O)] and (PPh~4~)[Cr^VI^O~3~(OH)]
;
_journal_issue 9
_journal_name_full 'Acta Crystallographica Section C'
_journal_page_first 1401
_journal_page_last 1404
_journal_paper_doi 10.1107/S0108270194003148
_journal_volume 50
_journal_year 1994
_chemical_formula_sum 'C24 H22 Cr O4 P'
_chemical_formula_weight 457.41
_chemical_name_systematic
;
 Tetraphenyl Phosphonium Aquatrioxo Chromate(V) .
;
_space_group_IT_number 82
_symmetry_cell_setting tetragonal
_symmetry_space_group_name_Hall 'I -4'
_symmetry_space_group_name_H-M 'I -4'
_audit_creation_method SHELXL
_cell_angle_alpha 90.00
_cell_angle_beta 90.00
_cell_angle_gamma 90.00
_cell_formula_units_Z 2
_cell_length_a 12.250(3)
_cell_length_b 12.250(3)
_cell_length_c 7.309(2)
_cell_measurement_reflns_used 20
_cell_measurement_temperature 293(2)
_cell_measurement_theta_max 30
_cell_measurement_theta_min 15
_cell_volume 1096.8(5)
_computing_cell_refinement 'Enraf-Nonius CAD-4 Software'
_computing_data_collection 'Enraf-Nonius CAD-4 Software (Enraf-Nonius, 1989)'
_computing_data_reduction 'Enraf-nonius CAD-4 Software'
_computing_molecular_graphics 'ORTEPII (Johnson, 1976)'
_computing_publication_material 'SHELXL-93 (Sheldrick, 1993)'
_computing_structure_refinement 'SHELXL-93 (Sheldrick, 1993)'
_computing_structure_solution 'SHELX-76 (Sheldrick, 1976)'
_diffrn_ambient_temperature 293(2)
_diffrn_measurement_device 'Enraf-Nonius CAD 4'
_diffrn_measurement_method \w-2\q
_diffrn_radiation_monochromator graphite
_diffrn_radiation_source 'fine-focus sealed tube'
_diffrn_radiation_type CuK\a
_diffrn_radiation_wavelength 1.5418
_diffrn_reflns_av_R_equivalents 0.0000
_diffrn_reflns_av_sigmaI/netI 0.0289
_diffrn_reflns_limit_h_max 10
_diffrn_reflns_limit_h_min 0
_diffrn_reflns_limit_k_max 14
_diffrn_reflns_limit_k_min 0
_diffrn_reflns_limit_l_max 8
_diffrn_reflns_limit_l_min 0
_diffrn_reflns_number 304
_diffrn_reflns_theta_max 68.90
_diffrn_reflns_theta_min 5.11
_diffrn_standards_decay_% <2
_diffrn_standards_interval_count 50
_diffrn_standards_number 3
_exptl_absorpt_coefficient_mu 5.281
_exptl_absorpt_correction_T_max .856
_exptl_absorpt_correction_T_min .685
_exptl_absorpt_correction_type empirical
_exptl_crystal_colour 'deep green'
_exptl_crystal_density_diffrn 1.385
_exptl_crystal_description Parallelepiped
_exptl_crystal_F_000 474
_exptl_crystal_size_max .4
_exptl_crystal_size_mid .25
_exptl_crystal_size_min .15
_refine_diff_density_max 0.293
_refine_diff_density_min -0.246
_refine_ls_abs_structure_details 'Flack H D (1983), Acta Cryst. A39, 876-881'
_refine_ls_abs_structure_Flack 0.48(9)
_refine_ls_extinction_coef 0.0000(15)
_refine_ls_extinction_method 'SHELXL93 (Sheldrick, 1994)'
_refine_ls_goodness_of_fit_all 1.239
_refine_ls_goodness_of_fit_obs 1.239
_refine_ls_hydrogen_treatment noref
_refine_ls_matrix_type full
_refine_ls_number_parameters 83
_refine_ls_number_reflns 296
_refine_ls_number_restraints 7
_refine_ls_restrained_S_all 1.481
_refine_ls_restrained_S_obs 1.224
_refine_ls_R_factor_all 0.0836
_refine_ls_R_factor_obs 0.0765
_refine_ls_shift/esd_max 0.443
_refine_ls_shift/esd_mean 0.058
_refine_ls_structure_factor_coef Fsqd
_refine_ls_weighting_scheme
;
calc w = 1/[\s^2^(Fo^2^) + (0.1311P)^2^ + 0.5169P]
where P = (Fo^2^ + 2F~c~^2^)/3
;
_refine_ls_wR_factor_all 0.2259
_refine_ls_wR_factor_obs 0.1841
_reflns_number_observed 296
_reflns_number_total 304
_reflns_observed_criterion >2sigma(I)
_cod_data_source_file he1008.cif
_cod_data_source_block PPh4CrO3H2O
_cod_depositor_comments
;
The following automatic conversions were performed:
'_symmetry_cell_setting' value 'Tetragonal' changed to 'tetragonal'
according to '/home/saulius/struct/CIF-dictionaries/cif_core.dic'
dictionary named 'cif_core.dic' version 2.4.1 from 2010-06-29.

Automatic conversion script
Id: cif_fix_enum 1527 2010-12-29 10:47:43Z saulius 

The following automatic conversions were performed:

'_symmetry_cell_setting' value 'Tetragonal' changed to 'tetragonal'
according to /home/saulius/struct/CIF-dictionaries/cif_core.dic
dictionary named 'cif_core.dic' version 2.4.1 from 2010-06-29.

Automatic conversion script
Id: cif_fix_values 1715 2011-07-08 13:25:40Z adriana 
;
_cod_original_formula_sum 'C24 H22 Cr1 O4 P1'
_cod_database_code 2010033

loop_
_symmetry_equiv_pos_as_xyz
'x, y, z'
'-x, -y, z'
'y, -x, -z'
'-y, x, -z'
'x+1/2, y+1/2, z+1/2'
'-x+1/2, -y+1/2, z+1/2'
'y+1/2, -x+1/2, -z+1/2'
'-y+1/2, x+1/2, -z+1/2'

loop_
_atom_site_aniso_label
_atom_site_aniso_U_11
_atom_site_aniso_U_22
_atom_site_aniso_U_33
_atom_site_aniso_U_12
_atom_site_aniso_U_13
_atom_site_aniso_U_23
Cr1 0.067(7) 0.17(3) 0.17(2) 0.044(13) -0.060(11) -0.047(16)
P1 0.058(2) 0.058(2) 0.066(4) 0.000 0.000 0.000
C1 0.059(6) 0.054(6) 0.093(10) -0.009(5) 0.001(6) 0.015(6)
C2 0.081(8) 0.112(10) 0.081(9) -0.006(7) 0.007(8) -0.005(9)
C3 0.153(14) 0.100(9) 0.095(11) -0.029(10) -0.002(13) -0.016(9)
C4 0.071(9) 0.137(12) 0.116(13) -0.037(8) -0.032(10) 0.019(12)
C5 0.072(8) 0.105(9) 0.103(11) -0.033(7) -0.032(9) 0.008(9)
C6 0.079(7) 0.058(7) 0.106(9) 0.016(5) -0.001(8) -0.001(7)

loop_
_atom_site_label
_atom_site_fract_x
_atom_site_fract_y
_atom_site_fract_z
_atom_site_U_iso_or_equiv
_atom_site_thermal_displace_type
_atom_site_calc_flag
_atom_site_refinement_flags
_atom_site_occupancy
_atom_site_disorder_group
_atom_site_type_symbol
Cr1 0.0186(15) 0.465(3) 0.285(3) 0.137(14) Uani d PD 0.25 . Cr
O1 0.0362(13) 0.5102(18) 0.479(3) 0.045(6) Uiso d PD 0.25 . O
O2 0.124(2) 0.403(4) 0.231(8) 0.108(19) Uiso d PD 0.25 . O
O3 -0.069(3) 0.371(4) 0.312(8) 0.13(3) Uiso d PD 0.25 . O
O4 -0.051(3) 0.570(3) 0.097(6) 0.105(12) Uiso d PD 0.25 . O
P1 0.0000 0.0000 0.0000 0.061(2) Uani d S 1 . P
C1 0.0966(8) 0.0651(8) 0.144(2) 0.069(3) Uani d . 1 . C
C2 0.0571(11) 0.1317(12) 0.278(2) 0.091(4) Uani d . 1 . C
C3 0.1321(17) 0.1841(12) 0.403(3) 0.116(5) Uani d . 1 . C
C4 0.2412(12) 0.1654(13) 0.383(3) 0.108(5) Uani d . 1 . C
C5 0.2818(11) 0.0996(12) 0.246(2) 0.093(4) Uani d . 1 . C
C6 0.2093(9) 0.0497(8) 0.124(2) 0.081(4) Uani d . 1 . C
H2 -0.0183 0.1422 0.2925 0.070 Uiso d . 1 . H
H3 0.1071 0.2393 0.4832 0.070 Uiso d . 1 . H
H4 0.2916 0.1924 0.4719 0.070 Uiso d . 1 . H
H5 0.3592 0.0889 0.2333 0.070 Uiso d . 1 . H
H6 0.2347 0.0011 0.0300 0.070 Uiso d . 1 . H

loop_
_atom_type_symbol
_atom_type_description
_atom_type_scat_dispersion_real
_atom_type_scat_dispersion_imag
_atom_type_scat_source
C C 0.0181 0.0091 'International Tables Vol C Tables 4.2.6.8 and 6.1.1.4'
H H 0.0000 0.0000 'International Tables Vol C Tables 4.2.6.8 and 6.1.1.4'
P P 0.2955 0.4335 'International Tables Vol C Tables 4.2.6.8 and 6.1.1.4'
O O 0.0492 0.0322 'International Tables Vol C Tables 4.2.6.8 and 6.1.1.4'
Cr Cr -0.1635 2.4439 'International Tables Vol C Tables 4.2.6.8 and 6.1.1.4'

loop_
_geom_angle_atom_site_label_1
_geom_angle_atom_site_label_2
_geom_angle_atom_site_label_3
_geom_angle
_geom_angle_publ_flag
O1 Cr1 O2 107(2) yes
O1 Cr1 O3 104(2) yes
O1 Cr1 O4 117(3) yes
O2 Cr1 O3 104(2) yes
O2 Cr1 O4 119(3) yes
O3 Cr1 O4 105(2) yes
C2 C1 C6 120.3(11) yes
C2 C1 P1 117.3(9) yes
C6 C1 P1 122.3(10) yes
C1 C2 C3 119.6(13) yes
C4 C3 C2 118.8(16) yes
C5 C4 C3 122.0(14) yes
C4 C5 C6 119.3(13) yes
C5 C6 C1 119.9(12) yes
C1 C2 H2 121(2) no
C3 C2 H2 120(2) no
C4 C3 H3 120(2) no
C2 C3 H3 120(2) no
C5 C4 H4 118(2) no
C3 C4 H4 120(2) no
C4 C5 H5 121.0(10) no
C6 C5 H5 120(2) no
C5 C6 H6 121.0(10) no
C1 C6 H6 119.0(10) no

loop_
_geom_bond_atom_site_label_1
_geom_bond_atom_site_label_2
_geom_bond_site_symmetry_2
_geom_bond_distance
_geom_bond_publ_flag
Cr1 O1 . 1.54(2) yes
Cr1 O2 . 1.56(3) yes
Cr1 O3 . 1.59(3) yes
Cr1 O4 . 2.07(3) yes
P1 C1 . 1.773(12) yes
C1 C2 . 1.37(2) yes
C1 C6 . 1.401(15) yes
C2 C3 . 1.44(2) yes
C3 C4 . 1.36(2) yes
C4 C5 . 1.38(2) yes
C5 C6 . 1.40(2) yes
C2 H2 . 0.938(13) no
C3 H3 . 0.95(2) no
C4 H4 . 0.96(2) no
C5 H5 . 0.962(15) no
C6 H6 . 0.959(12) no
